data_2219896
loop_
_publ_author_name
'Jia, Zhi-Fang'
'Ma, Jian-Fang'
'Zhang, Lai-Ping'

_publ_section_title
;(Benzene-1,3-dicarboxylato-\k^2^<i>O</i>^1^,<i>O</i>^1'^)(1,12,15,26-tetraaza-5,8,19,22-tetraoxa-3,4:9,10:17,18:23,24-tetrabenzocyclooctacosane-\k^4^<i>N</i>^1^,<i>N</i>^12^,<i>N</i>^15^,<i>N</i>^26^)cadmium(II)
 benzene-1,3-dicarboxylic acid solvate
;
_journal_coeditor_code HY2157
_journal_issue 11
_journal_name_full 'Acta Crystallographica Section E'
_journal_page_first m1427
_journal_page_last m1428
_journal_paper_doi 10.1107/S1600536808033138
_journal_volume 64
_journal_year 2008
_chemical_formula_iupac '[Cd (C8 H4 O4) (C36 H44 N4 O4)] , C8 H6 O4'
_chemical_formula_moiety 'C44 H48 Cd N4 O8 , C8 H6 O4'
_chemical_formula_sum 'C52 H54 Cd N4 O12'
_chemical_formula_weight 1039.39
_chemical_name_systematic
;(Benzene-1,3-dicarboxylato-\k^2^<i>O</i>^1^,<i>O</i>^1'^)(1,12,15,26-tetraaza-
5,8,19,22-tetraoxa-3,4:9,10:17,18:23,24-tetrabenzocyclooctacosane-
\k^4^<i>N</i>^1^,<i>N</i>^12^,<i>N</i>^15^,<i>N</i>^26^)cadmium(II)
benzene-1,3-dicarboxylic
 acid solvate
;
_space_group_IT_number 14
_symmetry_cell_setting monoclinic
_symmetry_space_group_name_Hall '-P 2yn'
_symmetry_space_group_name_H-M 'P 1 21/n 1'
_atom_sites_solution_hydrogens geom
_atom_sites_solution_primary direct
_atom_sites_solution_secondary difmap
_audit_creation_method SHELXL97
_cell_angle_alpha 90.00
_cell_angle_beta 103.37(3)
_cell_angle_gamma 90.00
_cell_formula_units_Z 4
_cell_length_a 12.912(3)
_cell_length_b 23.330(5)
_cell_length_c 16.086(3)
_cell_measurement_reflns_used 10582
_cell_measurement_temperature 293(2)
_cell_measurement_theta_max 27.5
_cell_measurement_theta_min 3.1
_cell_volume 4714.4(18)
_computing_cell_refinement 'PROCESS-AUTO (Rigaku, 1998)'
_computing_data_collection 'PROCESS-AUTO (Rigaku, 1998)'
_computing_data_reduction 'PROCESS-AUTO (Rigaku, 1998)'
_computing_molecular_graphics 'SHELXTL (Sheldrick, 2008) and DIAMOND (Brandenburg, 1999)'
_computing_publication_material 'SHELXL97 (Sheldrick, 2008)'
_computing_structure_refinement 'SHELXL97 (Sheldrick, 2008)'
_computing_structure_solution 'SHELXS97 (Sheldrick, 2008)'
_diffrn_ambient_temperature 293(2)
_diffrn_measured_fraction_theta_full 0.987
_diffrn_measured_fraction_theta_max 0.981
_diffrn_measurement_device_type 'Rigaku R-AXIS RAPID'
_diffrn_measurement_method \w
_diffrn_radiation_monochromator graphite
_diffrn_radiation_source '18 kW rotation anode'
_diffrn_radiation_type MoK\a
_diffrn_radiation_wavelength 0.71073
_diffrn_reflns_av_R_equivalents 0.1576
_diffrn_reflns_av_sigmaI/netI 0.1395
_diffrn_reflns_limit_h_max 15
_diffrn_reflns_limit_h_min -16
_diffrn_reflns_limit_k_max 30
_diffrn_reflns_limit_k_min -30
_diffrn_reflns_limit_l_max 20
_diffrn_reflns_limit_l_min -20
_diffrn_reflns_number 43452
_diffrn_reflns_theta_full 25.00
_diffrn_reflns_theta_max 27.45
_diffrn_reflns_theta_min 3.08
_exptl_absorpt_coefficient_mu 0.533
_exptl_absorpt_correction_T_max 0.913
_exptl_absorpt_correction_T_min 0.842
_exptl_absorpt_correction_type multi-scan
_exptl_absorpt_process_details '(ABSCOR; Higashi, 1995)'
_exptl_crystal_colour colourless
_exptl_crystal_density_diffrn 1.464
_exptl_crystal_density_method 'not measured'
_exptl_crystal_description block
_exptl_crystal_F_000 2152
_exptl_crystal_size_max 0.34
_exptl_crystal_size_mid 0.29
_exptl_crystal_size_min 0.21
_refine_diff_density_max 0.682
_refine_diff_density_min -0.709
_refine_ls_extinction_method none
_refine_ls_goodness_of_fit_ref 1.023
_refine_ls_hydrogen_treatment mixed
_refine_ls_matrix_type full
_refine_ls_number_parameters 640
_refine_ls_number_reflns 10582
_refine_ls_number_restraints 9
_refine_ls_restrained_S_all 1.033
_refine_ls_R_factor_all 0.1909
_refine_ls_R_factor_gt 0.0846
_refine_ls_shift/su_max 0.001
_refine_ls_shift/su_mean 0.000
_refine_ls_structure_factor_coef Fsqd
_refine_ls_weighting_details 'calc w = 1/[\s^2^(Fo^2^)+(0.0557P)^2^+6.3548P] where P=(Fo^2^+2Fc^2^)/3'
_refine_ls_weighting_scheme calc
_refine_ls_wR_factor_gt 0.1485
_refine_ls_wR_factor_ref 0.1853
_reflns_number_gt 4951
_reflns_number_total 10582
_reflns_threshold_expression I>2\s(I)
_cod_data_source_file hy2157.cif
_cod_data_source_block I
_cod_original_sg_symbol_H-M 'P 21/n'
_cod_database_code 2219896
_cod_database_fobs_code 2219896

loop_
_symmetry_equiv_pos_as_xyz
'x, y, z'
'-x+1/2, y+1/2, -z+1/2'
'-x, -y, -z'
'x-1/2, -y-1/2, z-1/2'

loop_
_atom_site_type_symbol
_atom_site_label
_atom_site_fract_x
_atom_site_fract_y
_atom_site_fract_z
_atom_site_U_iso_or_equiv
_atom_site_adp_type
_atom_site_calc_flag
_atom_site_refinement_flags
_atom_site_occupancy
Cd Cd1 0.82429(4) 0.70844(2) 0.68005(3) 0.04757(17) Uani d . 1
C C1 0.7605(6) 0.6571(3) 0.9444(4) 0.060(2) Uani d . 1
C C2 0.6668(8) 0.6673(4) 0.9702(6) 0.090(3) Uani d . 1
H H2 0.6228 0.6975 0.9463 0.108 Uiso calc R 1
C C3 0.6387(9) 0.6330(7) 1.0308(7) 0.126(5) Uani d . 1
H H3 0.5769 0.6406 1.0492 0.151 Uiso calc R 1
C C4 0.7012(12) 0.5884(6) 1.0634(6) 0.122(5) Uani d . 1
H H4 0.6794 0.5639 1.1016 0.147 Uiso calc R 1
C C5 0.7954(11) 0.5784(5) 1.0419(6) 0.109(4) Uani d . 1
H H5 0.8402 0.5490 1.0675 0.131 Uiso calc R 1
C C6 0.8223(8) 0.6133(4) 0.9807(5) 0.074(2) Uani d . 1
C C7 1.0047(8) 0.5921(5) 1.0100(6) 0.116(4) Uani d D 1
H H7A 0.9959 0.5561 1.0378 0.140 Uiso calc R 1
H H7B 1.0177 0.6217 1.0535 0.140 Uiso calc R 1
C C8 1.1002(8) 0.5876(5) 0.9714(7) 0.116(4) Uani d D 1
H H8A 1.1646 0.5853 1.0165 0.140 Uiso calc R 1
H H8B 1.0951 0.5532 0.9370 0.140 Uiso calc R 1
C C9 1.1934(7) 0.6434(4) 0.8896(6) 0.088(3) Uani d . 1
C C10 1.2900(8) 0.6155(5) 0.9199(6) 0.115(4) Uani d . 1
H H10 1.2977 0.5887 0.9636 0.138 Uiso calc R 1
C C11 1.3740(9) 0.6284(6) 0.8837(9) 0.125(5) Uani d . 1
H H11 1.4389 0.6099 0.9030 0.150 Uiso calc R 1
C C12 1.3626(8) 0.6679(5) 0.8201(9) 0.118(4) Uani d . 1
H H12 1.4198 0.6770 0.7964 0.142 Uiso calc R 1
C C13 1.2657(7) 0.6944(4) 0.7910(6) 0.090(3) Uani d . 1
H H13 1.2587 0.7213 0.7474 0.108 Uiso calc R 1
C C14 1.1804(6) 0.6827(3) 0.8234(5) 0.068(2) Uani d . 1
C C15 1.0722(5) 0.7088(3) 0.7890(4) 0.0609(18) Uani d . 1
H H15A 1.0460 0.7242 0.8363 0.073 Uiso calc R 1
H H15B 1.0793 0.7405 0.7516 0.073 Uiso calc R 1
C C16 1.0233(7) 0.6366(4) 0.6768(5) 0.112(4) Uani d D 1
H H16A 0.9934 0.5984 0.6763 0.134 Uiso calc R 1
H H16B 1.1002 0.6326 0.6917 0.134 Uiso calc R 1
C C17 0.9913(7) 0.6604(5) 0.5876(5) 0.109(4) Uani d D 1
H H17A 1.0314 0.6952 0.5845 0.131 Uiso calc R 1
H H17B 1.0097 0.6329 0.5480 0.131 Uiso calc R 1
C C18 0.8618(6) 0.7140(3) 0.4908(4) 0.0618(19) Uani d . 1
H H18A 0.9104 0.7459 0.5070 0.074 Uiso calc R 1
H H18B 0.7899 0.7289 0.4809 0.074 Uiso calc R 1
C C19 0.8784(6) 0.6886(3) 0.4090(4) 0.060(2) Uani d . 1
C C20 0.9703(7) 0.6970(4) 0.3810(5) 0.078(2) Uani d . 1
H H20 1.0252 0.7175 0.4161 0.094 Uiso calc R 1
C C21 0.9863(8) 0.6769(4) 0.3043(6) 0.088(3) Uani d . 1
H H21 1.0501 0.6830 0.2882 0.106 Uiso calc R 1
C C22 0.9040(9) 0.6474(4) 0.2527(5) 0.089(3) Uani d . 1
H H22 0.9115 0.6337 0.2001 0.107 Uiso calc R 1
C C23 0.8087(8) 0.6377(4) 0.2782(5) 0.079(3) Uani d . 1
H H23 0.7531 0.6180 0.2426 0.095 Uiso calc R 1
C C24 0.7984(6) 0.6576(3) 0.3560(4) 0.061(2) Uani d . 1
C C25 0.6174(6) 0.6254(3) 0.3339(5) 0.069(2) Uani d . 1
H H25A 0.6326 0.5885 0.3115 0.083 Uiso calc R 1
H H25B 0.5930 0.6513 0.2862 0.083 Uiso calc R 1
C C26 0.5341(6) 0.6190(3) 0.3835(5) 0.071(2) Uani d . 1
H H26A 0.4684 0.6056 0.3463 0.085 Uiso calc R 1
H H26B 0.5567 0.5910 0.4286 0.085 Uiso calc R 1
C C27 0.4366(6) 0.6752(3) 0.4613(5) 0.062(2) Uani d . 1
C C28 0.3364(6) 0.6499(3) 0.4314(5) 0.071(2) Uani d . 1
H H28 0.3222 0.6279 0.3819 0.086 Uiso calc R 1
C C29 0.2600(6) 0.6585(4) 0.4766(7) 0.088(3) Uani d . 1
H H29 0.1943 0.6406 0.4583 0.105 Uiso calc R 1
C C30 0.2770(7) 0.6917(4) 0.5464(7) 0.095(3) Uani d . 1
H H30 0.2229 0.6979 0.5747 0.115 Uiso calc R 1
C C31 0.3760(7) 0.7167(4) 0.5760(5) 0.080(3) Uani d . 1
H H31 0.3876 0.7399 0.6242 0.096 Uiso calc R 1
C C32 0.4574(6) 0.7078(3) 0.5354(4) 0.0611(19) Uani d . 1
C C33 0.5690(5) 0.7290(3) 0.5729(4) 0.061(2) Uani d . 1
H H33A 0.5943 0.7499 0.5293 0.073 Uiso calc R 1
H H33B 0.5674 0.7554 0.6191 0.073 Uiso calc R 1
C C34 0.6087(6) 0.6435(3) 0.6662(4) 0.064(2) Uani d . 1
H H34A 0.6400 0.6059 0.6645 0.077 Uiso calc R 1
H H34B 0.5319 0.6394 0.6492 0.077 Uiso calc R 1
C C35 0.6395(5) 0.6666(3) 0.7562(4) 0.0595(19) Uani d . 1
H H35A 0.6105 0.7049 0.7574 0.071 Uiso calc R 1
H H35B 0.6090 0.6425 0.7934 0.071 Uiso calc R 1
C C36 0.7893(6) 0.6938(3) 0.8745(4) 0.060(2) Uani d . 1
H H36A 0.7562 0.7311 0.8744 0.072 Uiso calc R 1
H H36B 0.8658 0.6995 0.8878 0.072 Uiso calc R 1
C C38 0.7114(7) 0.5151(4) 0.5534(5) 0.071(2) Uani d . 1
C C39 0.7151(6) 0.4983(3) 0.4656(5) 0.0593(19) Uani d . 1
C C40 0.6242(6) 0.4738(3) 0.4124(5) 0.072(2) Uani d . 1
H H40 0.5629 0.4677 0.4322 0.086 Uiso calc R 1
C C41 0.6280(8) 0.4590(4) 0.3298(5) 0.086(3) Uani d . 1
H H41 0.5688 0.4422 0.2941 0.104 Uiso calc R 1
C C42 0.7189(8) 0.4687(3) 0.2990(6) 0.081(2) Uani d . 1
H H42 0.7195 0.4590 0.2430 0.097 Uiso calc R 1
C C43 0.8081(6) 0.4928(3) 0.3516(5) 0.067(2) Uani d D 1
C C44 0.8058(6) 0.5070(3) 0.4330(5) 0.065(2) Uani d . 1
H H44 0.8662 0.5230 0.4683 0.078 Uiso calc R 1
C C45 0.9072(7) 0.5032(4) 0.3212(7) 0.078(2) Uani d D 1
C C46 0.6529(6) 1.0083(3) 0.7105(5) 0.066(2) Uani d . 1
C C47 0.7441(6) 0.9768(3) 0.6899(4) 0.0484(16) Uani d . 1
C C48 0.7501(6) 0.9177(3) 0.6919(4) 0.0528(17) Uani d . 1
H H48 0.6959 0.8967 0.7069 0.063 Uiso calc R 1
C C49 0.8341(6) 0.8891(3) 0.6723(4) 0.058(2) Uani d . 1
C C50 0.9124(6) 0.9191(3) 0.6491(4) 0.063(2) Uani d . 1
H H50 0.9692 0.8996 0.6357 0.075 Uiso calc R 1
C C51 0.9097(7) 0.9778(3) 0.6448(5) 0.073(2) Uani d . 1
H H51 0.9634 0.9981 0.6281 0.088 Uiso calc R 1
C C52 0.8253(6) 1.0064(3) 0.6661(4) 0.067(2) Uani d . 1
H H52 0.8233 1.0462 0.6642 0.080 Uiso calc R 1
C C53 0.8379(8) 0.8241(3) 0.6773(5) 0.065(2) Uani d . 1
O O1 0.5169(4) 0.6717(2) 0.4188(3) 0.0736(15) Uani d . 1
O O2 0.7106(4) 0.6477(2) 0.3893(3) 0.0721(15) Uani d . 1
O O3 0.9132(6) 0.6043(3) 0.9519(4) 0.114(2) Uani d . 1
O O4 1.1044(6) 0.6339(3) 0.9226(4) 0.117(2) Uani d . 1
O O6 0.9880(5) 0.5205(3) 0.3692(5) 0.108(2) Uani d . 1
O O7 0.6451(5) 0.4982(3) 0.5886(4) 0.105(2) Uani d . 1
O O9 0.6665(4) 1.0564(2) 0.7453(3) 0.0647(13) Uani d . 1
O O10 0.5626(5) 0.9828(3) 0.6893(4) 0.100(2) Uani d . 1
O O11 0.7628(5) 0.7989(2) 0.6994(4) 0.0899(19) Uani d . 1
O O12 0.9136(5) 0.7986(2) 0.6586(4) 0.0844(17) Uani d . 1
N N1 0.6446(5) 0.6817(3) 0.6058(4) 0.0567(16) Uani d D 1
H H1N 0.654(6) 0.660(3) 0.566(3) 0.068 Uiso d D 1
N N2 0.7561(4) 0.6687(2) 0.7885(3) 0.0499(14) Uani d D 1
H H2N 0.776(5) 0.6348(12) 0.789(4) 0.060 Uiso d D 1
N N3 0.8784(5) 0.6731(3) 0.5614(4) 0.0558(15) Uani d D 1
H H3N 0.843(5) 0.6439(19) 0.547(4) 0.067 Uiso d D 1
N N4 0.9934(5) 0.6679(3) 0.7413(4) 0.0573(16) Uani d D 1
H H4N 0.981(6) 0.649(3) 0.783(3) 0.069 Uiso d D 1
O O5 0.8952(6) 0.4924(3) 0.2400(5) 0.108(2) Uani d D 1
H H5O 0.953(5) 0.503(5) 0.228(7) 0.162 Uiso d D 1
O O8 0.7893(5) 0.5506(3) 0.5885(3) 0.0796(16) Uani d D 1
H H8O 0.795(7) 0.549(4) 0.6431(17) 0.119 Uiso d D 1

loop_
_atom_site_aniso_label
_atom_site_aniso_U_11
_atom_site_aniso_U_22
_atom_site_aniso_U_33
_atom_site_aniso_U_12
_atom_site_aniso_U_13
_atom_site_aniso_U_23
Cd1 0.0465(3) 0.0453(3) 0.0494(3) 0.0013(3) 0.0079(2) 0.0025(3)
C1 0.066(5) 0.064(5) 0.046(4) -0.005(4) 0.005(4) -0.009(4)
C2 0.081(7) 0.116(8) 0.074(6) 0.007(6) 0.017(5) 0.011(6)
C3 0.091(8) 0.215(15) 0.070(7) -0.046(9) 0.015(6) 0.017(8)
C4 0.150(12) 0.157(13) 0.057(6) -0.067(10) 0.017(8) 0.009(7)
C5 0.169(12) 0.087(8) 0.061(6) 0.002(8) 0.002(7) 0.015(5)
C6 0.103(7) 0.067(6) 0.045(4) 0.013(5) 0.004(5) 0.004(4)
C7 0.119(9) 0.145(10) 0.079(6) 0.001(8) 0.009(7) 0.043(7)
C8 0.128(10) 0.103(9) 0.108(8) 0.035(7) 0.008(7) 0.030(7)
C9 0.063(6) 0.114(8) 0.075(6) 0.021(5) -0.007(5) -0.012(6)
C10 0.087(7) 0.150(10) 0.082(6) 0.051(7) -0.033(6) -0.036(6)
C11 0.057(6) 0.150(12) 0.145(11) 0.031(8) -0.020(7) -0.052(9)
C12 0.060(7) 0.126(10) 0.164(12) -0.006(7) 0.015(8) -0.066(9)
C13 0.057(5) 0.084(7) 0.122(8) -0.018(5) 0.007(5) -0.029(5)
C14 0.050(4) 0.072(5) 0.072(5) 0.000(4) -0.006(4) -0.017(5)
C15 0.057(4) 0.056(4) 0.065(4) 0.000(4) 0.005(4) -0.009(4)
C16 0.082(7) 0.139(9) 0.098(7) 0.050(6) -0.015(6) -0.042(7)
C17 0.079(6) 0.175(11) 0.076(6) 0.056(7) 0.024(5) 0.019(6)
C18 0.074(5) 0.049(4) 0.059(4) -0.010(4) 0.009(4) -0.001(4)
C19 0.066(5) 0.062(5) 0.053(4) -0.004(4) 0.016(4) 0.007(3)
C20 0.085(6) 0.086(7) 0.065(5) -0.010(5) 0.019(5) 0.004(4)
C21 0.090(7) 0.096(7) 0.084(6) -0.007(6) 0.032(6) 0.012(5)
C22 0.125(8) 0.094(7) 0.059(5) -0.002(6) 0.041(6) -0.002(5)
C23 0.103(7) 0.085(6) 0.048(4) -0.014(5) 0.015(5) -0.013(4)
C24 0.068(5) 0.062(5) 0.054(4) -0.001(4) 0.013(4) 0.005(4)
C25 0.070(5) 0.062(5) 0.065(5) -0.007(4) -0.005(4) -0.013(4)
C26 0.072(5) 0.062(5) 0.078(5) -0.006(4) 0.015(5) -0.009(4)
C27 0.055(5) 0.064(5) 0.063(5) 0.001(4) 0.007(4) 0.013(4)
C28 0.064(5) 0.067(6) 0.076(5) -0.002(4) 0.001(5) 0.007(4)
C29 0.044(5) 0.091(7) 0.119(8) 0.011(5) 0.000(5) 0.023(6)
C30 0.060(6) 0.117(9) 0.111(8) 0.011(5) 0.022(6) -0.001(6)
C31 0.066(5) 0.105(7) 0.067(5) 0.024(5) 0.010(4) 0.004(5)
C32 0.062(5) 0.066(5) 0.051(4) 0.013(4) 0.003(4) 0.009(4)
C33 0.059(4) 0.057(5) 0.060(4) 0.004(4) 0.004(4) 0.001(3)
C34 0.059(5) 0.051(5) 0.074(5) -0.009(4) 0.002(4) 0.008(4)
C35 0.055(4) 0.061(5) 0.064(5) 0.007(4) 0.017(4) 0.008(4)
C36 0.063(5) 0.058(5) 0.057(4) -0.003(4) 0.006(4) -0.005(3)
C38 0.077(6) 0.071(6) 0.070(5) -0.010(5) 0.023(5) 0.003(4)
C39 0.060(5) 0.053(5) 0.071(5) -0.001(4) 0.026(4) 0.010(4)
C40 0.068(5) 0.070(6) 0.085(6) -0.017(4) 0.031(5) -0.008(4)
C41 0.093(7) 0.087(7) 0.076(6) -0.025(5) 0.015(5) -0.015(5)
C42 0.102(7) 0.065(6) 0.082(6) -0.009(5) 0.039(6) -0.007(4)
C43 0.078(6) 0.063(5) 0.069(5) -0.001(4) 0.032(5) -0.002(4)
C44 0.063(5) 0.052(5) 0.087(6) 0.003(4) 0.032(4) 0.006(4)
C45 0.085(7) 0.071(6) 0.094(7) 0.010(5) 0.054(6) 0.010(5)
C46 0.068(5) 0.056(5) 0.081(5) -0.006(4) 0.032(4) 0.003(4)
C47 0.060(4) 0.046(4) 0.044(4) 0.000(3) 0.021(3) -0.008(3)
C48 0.063(5) 0.050(5) 0.049(4) -0.009(4) 0.020(4) -0.003(3)
C49 0.073(5) 0.045(4) 0.047(4) -0.002(4) -0.005(4) -0.002(3)
C50 0.063(5) 0.061(5) 0.065(5) 0.013(4) 0.018(4) -0.010(4)
C51 0.085(6) 0.057(6) 0.084(6) -0.003(5) 0.034(5) 0.008(4)
C52 0.078(5) 0.049(4) 0.076(5) 0.002(4) 0.024(5) 0.005(4)
C53 0.080(6) 0.050(5) 0.055(4) 0.009(5) -0.008(4) -0.006(4)
O1 0.074(4) 0.073(4) 0.079(4) -0.007(3) 0.027(3) -0.011(3)
O2 0.066(3) 0.091(4) 0.058(3) -0.013(3) 0.011(3) -0.011(3)
O3 0.112(5) 0.157(7) 0.067(4) 0.064(5) 0.007(4) 0.019(4)
O4 0.104(5) 0.155(7) 0.093(5) 0.046(5) 0.027(4) 0.050(5)
O6 0.072(4) 0.138(6) 0.123(5) -0.005(4) 0.038(4) 0.008(5)
O7 0.107(5) 0.130(6) 0.093(4) -0.040(4) 0.054(4) -0.021(4)
O9 0.084(4) 0.043(3) 0.074(3) -0.004(3) 0.033(3) -0.012(2)
O10 0.083(4) 0.093(5) 0.138(5) -0.019(4) 0.052(4) -0.039(4)
O11 0.110(5) 0.050(4) 0.104(4) 0.001(3) 0.013(4) -0.003(3)
O12 0.090(4) 0.054(4) 0.104(4) 0.018(3) 0.013(3) -0.008(3)
N1 0.050(3) 0.063(4) 0.051(4) 0.005(3) -0.002(3) -0.010(3)
N2 0.047(3) 0.047(3) 0.053(3) -0.001(3) 0.006(3) -0.004(3)
N3 0.049(4) 0.068(4) 0.050(3) 0.006(3) 0.010(3) 0.008(3)
N4 0.050(3) 0.057(4) 0.058(4) 0.006(3) -0.001(3) 0.000(3)
O5 0.130(6) 0.102(5) 0.116(5) -0.012(5) 0.075(5) -0.006(4)
O8 0.090(4) 0.077(4) 0.068(3) -0.022(3) 0.012(3) 0.003(3)

loop_
_atom_type_symbol
_atom_type_description
_atom_type_scat_dispersion_real
_atom_type_scat_dispersion_imag
_atom_type_scat_source
C C 0.0033 0.0016 'International Tables Vol C Tables 4.2.6.8 and 6.1.1.4'
H H 0.0000 0.0000 'International Tables Vol C Tables 4.2.6.8 and 6.1.1.4'
N N 0.0061 0.0033 'International Tables Vol C Tables 4.2.6.8 and 6.1.1.4'
O O 0.0106 0.0060 'International Tables Vol C Tables 4.2.6.8 and 6.1.1.4'
Cd Cd -0.8075 1.2024 'International Tables Vol C Tables 4.2.6.8 and 6.1.1.4'

loop_
_geom_angle_atom_site_label_1
_geom_angle_atom_site_label_2
_geom_angle_atom_site_label_3
_geom_angle
_geom_angle_publ_flag
O11 Cd1 N2 93.5(2) y
O11 Cd1 N3 127.9(2) y
N2 Cd1 N3 135.4(2) y
O11 Cd1 N4 128.5(2) y
N2 Cd1 N4 90.1(2) y
N3 Cd1 N4 77.1(2) y
O11 Cd1 N1 88.9(2) y
N2 Cd1 N1 77.4(2) y
N3 Cd1 N1 86.6(2) y
N4 Cd1 N1 141.5(2) y
O11 Cd1 O12 54.7(2) y
N2 Cd1 O12 135.87(19) y
N3 Cd1 O12 87.1(2) y
N4 Cd1 O12 89.0(2) y
N1 Cd1 O12 125.1(2) y
C6 C1 C2 118.1(9) ?
C6 C1 C36 121.7(8) ?
C2 C1 C36 120.1(7) ?
C3 C2 C1 120.2(10) ?
C3 C2 H2 119.9 ?
C1 C2 H2 119.9 ?
C4 C3 C2 119.6(12) ?
C4 C3 H3 120.2 ?
C2 C3 H3 120.2 ?
C3 C4 C5 121.7(12) ?
C3 C4 H4 119.2 ?
C5 C4 H4 119.2 ?
C4 C5 C6 117.8(11) ?
C4 C5 H5 121.1 ?
C6 C5 H5 121.1 ?
C1 C6 O3 115.9(8) ?
C1 C6 C5 122.4(10) ?
O3 C6 C5 121.7(9) ?
O3 C7 C8 113.3(8) ?
O3 C7 H7A 108.9 ?
C8 C7 H7A 108.9 ?
O3 C7 H7B 108.9 ?
C8 C7 H7B 108.9 ?
H7A C7 H7B 107.7 ?
O4 C8 C7 109.5(8) ?
O4 C8 H8A 109.8 ?
C7 C8 H8A 109.8 ?
O4 C8 H8B 109.8 ?
C7 C8 H8B 109.8 ?
H8A C8 H8B 108.2 ?
C14 C9 O4 115.9(8) ?
C14 C9 C10 121.2(11) ?
O4 C9 C10 123.0(10) ?
C11 C10 C9 118.7(12) ?
C11 C10 H10 120.7 ?
C9 C10 H10 120.7 ?
C12 C11 C10 120.5(11) ?
C12 C11 H11 119.7 ?
C10 C11 H11 119.7 ?
C11 C12 C13 119.4(12) ?
C11 C12 H12 120.3 ?
C13 C12 H12 120.3 ?
C14 C13 C12 122.4(11) ?
C14 C13 H13 118.8 ?
C12 C13 H13 118.8 ?
C13 C14 C9 117.8(8) ?
C13 C14 C15 123.1(8) ?
C9 C14 C15 119.1(8) ?
N4 C15 C14 113.5(6) ?
N4 C15 H15A 108.9 ?
C14 C15 H15A 108.9 ?
N4 C15 H15B 108.9 ?
C14 C15 H15B 108.9 ?
H15A C15 H15B 107.7 ?
N4 C16 C17 117.0(7) ?
N4 C16 H16A 108.1 ?
C17 C16 H16A 108.1 ?
N4 C16 H16B 108.1 ?
C17 C16 H16B 108.1 ?
H16A C16 H16B 107.3 ?
N3 C17 C16 112.8(7) ?
N3 C17 H17A 109.0 ?
C16 C17 H17A 109.0 ?
N3 C17 H17B 109.0 ?
C16 C17 H17B 109.0 ?
H17A C17 H17B 107.8 ?
N3 C18 C19 113.5(6) ?
N3 C18 H18A 108.9 ?
C19 C18 H18A 108.9 ?
N3 C18 H18B 108.9 ?
C19 C18 H18B 108.9 ?
H18A C18 H18B 107.7 ?
C20 C19 C24 116.8(7) ?
C20 C19 C18 122.7(7) ?
C24 C19 C18 120.5(7) ?
C19 C20 C21 124.3(8) ?
C19 C20 H20 117.8 ?
C21 C20 H20 117.8 ?
C22 C21 C20 117.1(9) ?
C22 C21 H21 121.4 ?
C20 C21 H21 121.4 ?
C21 C22 C23 120.9(8) ?
C21 C22 H22 119.6 ?
C23 C22 H22 119.6 ?
C24 C23 C22 119.3(8) ?
C24 C23 H23 120.3 ?
C22 C23 H23 120.3 ?
C23 C24 O2 124.0(7) ?
C23 C24 C19 121.6(8) ?
O2 C24 C19 114.4(7) ?
O2 C25 C26 108.2(6) ?
O2 C25 H25A 110.1 ?
C26 C25 H25A 110.1 ?
O2 C25 H25B 110.1 ?
C26 C25 H25B 110.1 ?
H25A C25 H25B 108.4 ?
O1 C26 C25 109.5(7) ?
O1 C26 H26A 109.8 ?
C25 C26 H26A 109.8 ?
O1 C26 H26B 109.8 ?
C25 C26 H26B 109.8 ?
H26A C26 H26B 108.2 ?
O1 C27 C32 116.3(7) ?
O1 C27 C28 123.2(7) ?
C32 C27 C28 120.4(8) ?
C29 C28 C27 118.5(8) ?
C29 C28 H28 120.7 ?
C27 C28 H28 120.7 ?
C30 C29 C28 122.0(9) ?
C30 C29 H29 119.0 ?
C28 C29 H29 119.0 ?
C29 C30 C31 119.4(9) ?
C29 C30 H30 120.3 ?
C31 C30 H30 120.3 ?
C32 C31 C30 121.3(8) ?
C32 C31 H31 119.3 ?
C30 C31 H31 119.3 ?
C31 C32 C27 118.2(7) ?
C31 C32 C33 121.7(7) ?
C27 C32 C33 120.0(7) ?
N1 C33 C32 112.7(6) ?
N1 C33 H33A 109.0 ?
C32 C33 H33A 109.0 ?
N1 C33 H33B 109.0 ?
C32 C33 H33B 109.0 ?
H33A C33 H33B 107.8 ?
N1 C34 C35 111.3(6) ?
N1 C34 H34A 109.4 ?
C35 C34 H34A 109.4 ?
N1 C34 H34B 109.4 ?
C35 C34 H34B 109.4 ?
H34A C34 H34B 108.0 ?
N2 C35 C34 111.8(6) ?
N2 C35 H35A 109.3 ?
C34 C35 H35A 109.3 ?
N2 C35 H35B 109.3 ?
C34 C35 H35B 109.3 ?
H35A C35 H35B 107.9 ?
N2 C36 C1 113.7(6) ?
N2 C36 H36A 108.8 ?
C1 C36 H36A 108.8 ?
N2 C36 H36B 108.8 ?
C1 C36 H36B 108.8 ?
H36A C36 H36B 107.7 ?
O7 C38 O8 124.1(8) ?
O7 C38 C39 123.4(8) ?
O8 C38 C39 112.6(8) ?
C44 C39 C40 119.0(7) ?
C44 C39 C38 122.2(7) ?
C40 C39 C38 118.8(7) ?
C41 C40 C39 118.4(8) ?
C41 C40 H40 120.8 ?
C39 C40 H40 120.8 ?
C40 C41 C42 121.3(8) ?
C40 C41 H41 119.3 ?
C42 C41 H41 119.3 ?
C43 C42 C41 120.0(8) ?
C43 C42 H42 120.0 ?
C41 C42 H42 120.0 ?
C44 C43 C42 119.4(8) ?
C44 C43 C45 119.2(8) ?
C42 C43 C45 121.4(8) ?
C43 C44 C39 122.0(7) ?
C43 C44 H44 119.0 ?
C39 C44 H44 119.0 ?
O6 C45 O5 125.9(8) ?
O6 C45 C43 121.5(9) ?
O5 C45 C43 112.7(9) ?
O9 C46 O10 124.3(8) ?
O9 C46 C47 120.4(7) ?
O10 C46 C47 115.3(7) ?
C52 C47 C48 117.6(7) ?
C52 C47 C46 120.3(7) ?
C48 C47 C46 122.1(7) ?
C49 C48 C47 121.5(7) ?
C49 C48 H48 119.2 ?
C47 C48 H48 119.2 ?
C50 C49 C48 119.6(7) ?
C50 C49 C53 121.0(8) ?
C48 C49 C53 119.3(8) ?
C49 C50 C51 121.2(7) ?
C49 C50 H50 119.4 ?
C51 C50 H50 119.4 ?
C50 C51 C52 118.7(8) ?
C50 C51 H51 120.6 ?
C52 C51 H51 120.6 ?
C47 C52 C51 121.3(7) ?
C47 C52 H52 119.4 ?
C51 C52 H52 119.4 ?
O12 C53 O11 123.3(8) ?
O12 C53 C49 118.9(9) ?
O11 C53 C49 117.8(8) ?
O12 C53 Cd1 65.3(4) ?
O11 C53 Cd1 58.0(4) ?
C49 C53 Cd1 174.5(6) ?
C27 O1 C26 117.8(6) ?
C24 O2 C25 118.1(6) ?
C7 O3 C6 118.3(7) ?
C8 O4 C9 120.1(8) ?
C53 O11 Cd1 94.5(5) ?
C53 O12 Cd1 87.4(5) ?
C34 N1 C33 113.8(6) ?
C34 N1 Cd1 104.0(4) ?
C33 N1 Cd1 117.3(4) ?
C34 N1 H1N 105(5) ?
C33 N1 H1N 112(5) ?
Cd1 N1 H1N 104(5) ?
C36 N2 C35 113.3(6) ?
C36 N2 Cd1 118.0(4) ?
C35 N2 Cd1 106.4(4) ?
C36 N2 H2N 110(5) ?
C35 N2 H2N 105(5) ?
Cd1 N2 H2N 103(5) ?
C17 N3 C18 108.4(6) ?
C17 N3 Cd1 107.8(5) ?
C18 N3 Cd1 112.8(4) ?
C17 N3 H3N 112(5) ?
C18 N3 H3N 110(5) ?
Cd1 N3 H3N 106(5) ?
C16 N4 C15 116.7(7) ?
C16 N4 Cd1 106.7(4) ?
C15 N4 Cd1 114.6(4) ?
C16 N4 H4N 116(5) ?
C15 N4 H4N 99(5) ?
Cd1 N4 H4N 102(5) ?
C45 O5 H5O 105(8) ?
C38 O8 H8O 107(7) ?

loop_
_geom_bond_atom_site_label_1
_geom_bond_atom_site_label_2
_geom_bond_distance
_geom_bond_publ_flag
Cd1 N1 2.433(6) y
Cd1 N2 2.321(6) y
Cd1 N3 2.329(6) y
Cd1 N4 2.374(6) y
Cd1 O11 2.302(6) y
Cd1 O12 2.462(6) y
Cd1 C53 2.706(8) ?
C1 C6 1.344(10) ?
C1 C2 1.388(11) ?
C1 C36 1.526(10) ?
C2 C3 1.373(13) ?
C2 H2 0.9300 ?
C3 C4 1.346(16) ?
C3 H3 0.9300 ?
C4 C5 1.360(15) ?
C4 H4 0.9300 ?
C5 C6 1.383(13) ?
C5 H5 0.9300 ?
C6 O3 1.375(10) ?
C7 O3 1.357(10) ?
C7 C8 1.507(8) ?
C7 H7A 0.9700 ?
C7 H7B 0.9700 ?
C8 O4 1.343(11) ?
C8 H8A 0.9700 ?
C8 H8B 0.9700 ?
C9 C14 1.385(12) ?
C9 O4 1.391(11) ?
C9 C10 1.392(12) ?
C10 C11 1.376(15) ?
C10 H10 0.9300 ?
C11 C12 1.361(16) ?
C11 H11 0.9300 ?
C12 C13 1.376(13) ?
C12 H12 0.9300 ?
C13 C14 1.351(11) ?
C13 H13 0.9300 ?
C14 C15 1.507(10) ?
C15 N4 1.475(9) ?
C15 H15A 0.9700 ?
C15 H15B 0.9700 ?
C16 N4 1.394(10) ?
C16 C17 1.506(8) ?
C16 H16A 0.9700 ?
C16 H16B 0.9700 ?
C17 N3 1.452(10) ?
C17 H17A 0.9700 ?
C17 H17B 0.9700 ?
C18 N3 1.461(8) ?
C18 C19 1.503(10) ?
C18 H18A 0.9700 ?
C18 H18B 0.9700 ?
C19 C20 1.376(10) ?
C19 C24 1.382(10) ?
C20 C21 1.379(11) ?
C20 H20 0.9300 ?
C21 C22 1.372(12) ?
C21 H21 0.9300 ?
C22 C23 1.402(12) ?
C22 H22 0.9300 ?
C23 C24 1.371(10) ?
C23 H23 0.9300 ?
C24 O2 1.380(9) ?
C25 O2 1.420(8) ?
C25 C26 1.489(10) ?
C25 H25A 0.9700 ?
C25 H25B 0.9700 ?
C26 O1 1.392(8) ?
C26 H26A 0.9700 ?
C26 H26B 0.9700 ?
C27 O1 1.370(9) ?
C27 C32 1.387(10) ?
C27 C28 1.401(10) ?
C28 C29 1.369(11) ?
C28 H28 0.9300 ?
C29 C30 1.341(12) ?
C29 H29 0.9300 ?
C30 C31 1.384(12) ?
C30 H30 0.9300 ?
C31 C32 1.376(10) ?
C31 H31 0.9300 ?
C32 C33 1.510(9) ?
C33 N1 1.487(8) ?
C33 H33A 0.9700 ?
C33 H33B 0.9700 ?
C34 N1 1.471(9) ?
C34 C35 1.509(9) ?
C34 H34A 0.9700 ?
C34 H34B 0.9700 ?
C35 N2 1.475(8) ?
C35 H35A 0.9700 ?
C35 H35B 0.9700 ?
C36 N2 1.471(8) ?
C36 H36A 0.9700 ?
C36 H36B 0.9700 ?
C38 O7 1.197(9) ?
C38 O8 1.325(9) ?
C38 C39 1.478(10) ?
C39 C44 1.403(10) ?
C39 C40 1.404(10) ?
C40 C41 1.386(10) ?
C40 H40 0.9300 ?
C41 C42 1.394(11) ?
C41 H41 0.9300 ?
C42 C43 1.380(10) ?
C42 H42 0.9300 ?
C43 C44 1.358(10) ?
C43 C45 1.492(8) ?
C44 H44 0.9300 ?
C45 O6 1.214(10) ?
C45 O5 1.304(11) ?
C46 O9 1.246(8) ?
C46 O10 1.283(9) ?
C46 C47 1.490(10) ?
C47 C52 1.381(9) ?
C47 C48 1.382(9) ?
C48 C49 1.370(10) ?
C48 H48 0.9300 ?
C49 C50 1.351(10) ?
C49 C53 1.518(10) ?
C50 C51 1.372(10) ?
C50 H50 0.9300 ?
C51 C52 1.385(10) ?
C51 H51 0.9300 ?
C52 H52 0.9300 ?
C53 O12 1.239(9) ?
C53 O11 1.253(10) ?
N1 H1N 0.85(6) ?
N2 H2N 0.83(2) ?
N3 H3N 0.82(5) ?
N4 H4N 0.85(6) ?
O5 H5O 0.85(8) ?
O8 H8O 0.87(2) ?

loop_
_geom_hbond_atom_site_label_D
_geom_hbond_atom_site_label_H
_geom_hbond_atom_site_label_A
_geom_hbond_site_symmetry_A
_geom_hbond_distance_DH
_geom_hbond_distance_HA
_geom_hbond_distance_DA
_geom_hbond_angle_DHA
_geom_hbond_publ_flag
N3 H3N O8 . 0.82(5) 2.42(4) 3.148(8) 147(6) y
N4 H4N O4 . 0.85(6) 2.46(6) 3.043(8) 127(6) y
N2 H2N O9 2_646 0.83(2) 2.10(3) 2.901(7) 163(6) y
O8 H8O O9 2_646 0.87(2) 1.76(3) 2.605(7) 166(9) y
O5 H5O O10 4_675 0.85(8) 1.71(8) 2.548(9) 170(12) y

loop_
_geom_torsion_atom_site_label_1
_geom_torsion_atom_site_label_2
_geom_torsion_atom_site_label_3
_geom_torsion_atom_site_label_4
_geom_torsion
C6 C1 C2 C3 -0.4(13)
C36 C1 C2 C3 177.5(8)
C1 C2 C3 C4 -1.8(16)
C2 C3 C4 C5 4.2(18)
C3 C4 C5 C6 -4.2(17)
C2 C1 C6 O3 178.8(7)
C36 C1 C6 O3 0.9(11)
C2 C1 C6 C5 0.3(12)
C36 C1 C6 C5 -177.6(7)
C4 C5 C6 C1 1.9(14)
C4 C5 C6 O3 -176.5(9)
O3 C7 C8 O4 49.9(13)
C14 C9 C10 C11 1.2(15)
O4 C9 C10 C11 -179.2(9)
C9 C10 C11 C12 0.4(17)
C10 C11 C12 C13 -1.1(18)
C11 C12 C13 C14 0.1(15)
C12 C13 C14 C9 1.5(13)
C12 C13 C14 C15 -176.5(8)
O4 C9 C14 C13 178.3(7)
C10 C9 C14 C13 -2.2(13)
O4 C9 C14 C15 -3.6(11)
C10 C9 C14 C15 175.9(8)
C13 C14 C15 N4 108.1(9)
C9 C14 C15 N4 -69.9(9)
N4 C16 C17 N3 -52.6(13)
N3 C18 C19 C20 -101.1(8)
N3 C18 C19 C24 81.9(9)
C24 C19 C20 C21 0.5(12)
C18 C19 C20 C21 -176.6(8)
C19 C20 C21 C22 0.9(13)
C20 C21 C22 C23 -0.9(14)
C21 C22 C23 C24 -0.5(13)
C22 C23 C24 O2 -176.2(7)
C22 C23 C24 C19 2.1(12)
C20 C19 C24 C23 -2.0(11)
C18 C19 C24 C23 175.1(7)
C20 C19 C24 O2 176.4(6)
C18 C19 C24 O2 -6.5(10)
O2 C25 C26 O1 56.7(8)
O1 C27 C28 C29 -176.8(7)
C32 C27 C28 C29 0.3(11)
C27 C28 C29 C30 2.4(13)
C28 C29 C30 C31 -2.4(15)
C29 C30 C31 C32 -0.3(14)
C30 C31 C32 C27 2.9(12)
C30 C31 C32 C33 -172.6(8)
O1 C27 C32 C31 174.4(7)
C28 C27 C32 C31 -2.9(11)
O1 C27 C32 C33 -10.0(10)
C28 C27 C32 C33 172.7(6)
C31 C32 C33 N1 108.6(8)
C27 C32 C33 N1 -66.9(9)
N1 C34 C35 N2 -64.3(8)
C6 C1 C36 N2 83.3(8)
C2 C1 C36 N2 -94.5(8)
O7 C38 C39 C44 -164.4(8)
O8 C38 C39 C44 15.6(11)
O7 C38 C39 C40 16.9(13)
O8 C38 C39 C40 -163.2(7)
C44 C39 C40 C41 0.2(11)
C38 C39 C40 C41 179.1(8)
C39 C40 C41 C42 -0.9(13)
C40 C41 C42 C43 1.0(13)
C41 C42 C43 C44 -0.4(12)
C41 C42 C43 C45 179.3(8)
C42 C43 C44 C39 -0.4(12)
C45 C43 C44 C39 180.0(7)
C40 C39 C44 C43 0.4(11)
C38 C39 C44 C43 -178.4(7)
C44 C43 C45 O6 5.1(13)
C42 C43 C45 O6 -174.6(9)
C44 C43 C45 O5 -174.3(8)
C42 C43 C45 O5 6.0(11)
O9 C46 C47 C52 -33.8(10)
O10 C46 C47 C52 145.5(7)
O9 C46 C47 C48 147.6(7)
O10 C46 C47 C48 -33.0(10)
C52 C47 C48 C49 1.0(10)
C46 C47 C48 C49 179.6(6)
C47 C48 C49 C50 -1.1(10)
C47 C48 C49 C53 178.7(6)
C48 C49 C50 C51 0.1(11)
C53 C49 C50 C51 -179.7(7)
C49 C50 C51 C52 0.9(11)
C48 C47 C52 C51 0.0(10)
C46 C47 C52 C51 -178.6(7)
C50 C51 C52 C47 -1.0(11)
C50 C49 C53 O12 -1.0(10)
C48 C49 C53 O12 179.2(6)
C50 C49 C53 O11 179.9(7)
C48 C49 C53 O11 0.1(10)
O11 Cd1 C53 O12 177.2(8)
N2 Cd1 C53 O12 141.4(4)
N3 Cd1 C53 O12 -41.9(5)
N4 Cd1 C53 O12 40.6(5)
N1 Cd1 C53 O12 -134.0(4)
N2 Cd1 C53 O11 -35.7(5)
N3 Cd1 C53 O11 140.9(5)
N4 Cd1 C53 O11 -136.5(5)
N1 Cd1 C53 O11 48.8(5)
O12 Cd1 C53 O11 -177.2(8)
C32 C27 O1 C26 140.3(7)
C28 C27 O1 C26 -42.5(10)
C25 C26 O1 C27 175.0(6)
C23 C24 O2 C25 -12.8(11)
C19 C24 O2 C25 168.9(6)
C26 C25 O2 C24 -179.4(6)
C8 C7 O3 C6 -175.5(9)
C1 C6 O3 C7 137.9(9)
C5 C6 O3 C7 -43.6(13)
C7 C8 O4 C9 171.2(8)
C14 C9 O4 C8 163.9(9)
C10 C9 O4 C8 -15.7(14)
O12 C53 O11 Cd1 -3.1(8)
C49 C53 O11 Cd1 176.0(5)
N2 Cd1 O11 C53 148.4(5)
N3 Cd1 O11 C53 -49.4(6)
N4 Cd1 O11 C53 55.5(6)
N1 Cd1 O11 C53 -134.2(5)
O12 Cd1 O11 C53 1.6(4)
O11 C53 O12 Cd1 2.9(8)
C49 C53 O12 Cd1 -176.2(6)
O11 Cd1 O12 C53 -1.6(4)
N2 Cd1 O12 C53 -53.2(5)
N3 Cd1 O12 C53 140.5(5)
N4 Cd1 O12 C53 -142.4(5)
N1 Cd1 O12 C53 56.7(5)
C35 C34 N1 C33 -85.7(7)
C35 C34 N1 Cd1 43.0(6)
C32 C33 N1 C34 -53.0(8)
C32 C33 N1 Cd1 -174.6(5)
O11 Cd1 N1 C34 -108.0(5)
N2 Cd1 N1 C34 -14.1(4)
N3 Cd1 N1 C34 124.0(4)
N4 Cd1 N1 C34 59.7(6)
O12 Cd1 N1 C34 -152.0(4)
C53 Cd1 N1 C34 -128.3(5)
O11 Cd1 N1 C33 18.6(5)
N2 Cd1 N1 C33 112.5(5)
N3 Cd1 N1 C33 -109.4(5)
N4 Cd1 N1 C33 -173.7(4)
O12 Cd1 N1 C33 -25.4(6)
C53 Cd1 N1 C33 -1.7(6)
C1 C36 N2 C35 67.6(8)
C1 C36 N2 Cd1 -167.2(5)
C34 C35 N2 C36 177.0(6)
C34 C35 N2 Cd1 45.8(6)
O11 Cd1 N2 C36 -56.5(5)
N3 Cd1 N2 C36 143.7(4)
N4 Cd1 N2 C36 72.0(5)
N1 Cd1 N2 C36 -144.6(5)
O12 Cd1 N2 C36 -16.7(6)
C53 Cd1 N2 C36 -40.9(5)
O11 Cd1 N2 C35 72.1(4)
N3 Cd1 N2 C35 -87.7(5)
N4 Cd1 N2 C35 -159.4(4)
N1 Cd1 N2 C35 -16.0(4)
O12 Cd1 N2 C35 111.9(4)
C53 Cd1 N2 C35 87.7(4)
C16 C17 N3 C18 159.4(8)
C16 C17 N3 Cd1 37.0(10)
C19 C18 N3 C17 70.6(8)
C19 C18 N3 Cd1 -170.1(5)
O11 Cd1 N3 C17 114.7(6)
N2 Cd1 N3 C17 -91.1(6)
N4 Cd1 N3 C17 -14.4(6)
N1 Cd1 N3 C17 -159.3(6)
O12 Cd1 N3 C17 75.3(6)
C53 Cd1 N3 C17 93.1(6)
O11 Cd1 N3 C18 -4.9(6)
N2 Cd1 N3 C18 149.3(4)
N4 Cd1 N3 C18 -134.0(5)
N1 Cd1 N3 C18 81.1(5)
O12 Cd1 N3 C18 -44.3(4)
C53 Cd1 N3 C18 -26.5(5)
C17 C16 N4 C15 -94.1(9)
C17 C16 N4 Cd1 35.4(10)
C14 C15 N4 C16 -51.4(9)
C14 C15 N4 Cd1 -177.1(5)
O11 Cd1 N4 C16 -139.1(6)
N2 Cd1 N4 C16 126.3(6)
N3 Cd1 N4 C16 -10.5(6)
N1 Cd1 N4 C16 56.7(7)
O12 Cd1 N4 C16 -97.8(6)
C53 Cd1 N4 C16 -115.1(6)
O11 Cd1 N4 C15 -8.3(6)
N2 Cd1 N4 C15 -102.9(5)
N3 Cd1 N4 C15 120.2(5)
N1 Cd1 N4 C15 -172.5(4)
O12 Cd1 N4 C15 33.0(5)
C53 Cd1 N4 C15 15.7(6)
